data_9011810
loop_
_publ_author_name
'Pavese, A.'
'Bocchio, R.'
'Ivaldi, G.'

_publ_section_title
;In situ high temperature single crystal X-ray diffraction study of a natural
 omphacite Locality: Gorduno, Lepontine Alps, Switzerland Note: structure at
 room temperature (T=298K), after being heated to 1073K
;
_journal_name_full 'Mineralogical Magazine'
_journal_page_first 983
_journal_page_last 993
_journal_paper_doi 10.1180/002646100549986
_journal_volume 64
_journal_year 2000
_chemical_compound_source 'Gorduno, Lepontine Alps, Switzerland'
_chemical_formula_sum 'Al0.51 Ca0.5 Fe0.06 Mg0.46 Na0.5 O6 Si1.97'
_chemical_name_mineral Omphacite
_space_group_IT_number 13
_symmetry_space_group_name_Hall '-P 2yac'
_symmetry_space_group_name_H-M 'P 1 2/n 1'
_cell_angle_alpha 90
_cell_angle_beta 106.90
_cell_angle_gamma 90
_cell_length_a 9.563
_cell_length_b 8.776
_cell_length_c 5.254
_cell_formula_units_Z 4
_cell_volume 421.899
_database_code_amcsd 0014549
_diffrn_ambient_temperature 298
_exptl_crystal_density_diffrn 3.324
_exptl_crystal_thermal_history 'heated to 1073K'
_cod_original_formula_sum '(Ca.5 Na.5) Mg.46 Al.51 Fe.06 Si1.97 O6'
_cod_database_code 9011810

loop_
_space_group_symop_operation_xyz
x,y,z
1/2-x,y,1/2-z
1/2+x,-y,1/2+z
-x,-y,-z

loop_
_atom_site_label
_atom_site_fract_x
_atom_site_fract_y
_atom_site_fract_z
_atom_site_occupancy
_atom_site_U_iso_or_equiv
CaM2 0.75000 0.05220 0.25000 0.31000 0.01030
NaM2 0.75000 0.05220 0.25000 0.69000 0.01030
CaM21 0.75000 0.45010 0.75000 0.69000 0.01140
NaM21 0.75000 0.45010 0.75000 0.31000 0.01140
MgM1 0.75000 0.65870 0.25000 0.46000 0.00690
AlM1 0.75000 0.65870 0.25000 0.48000 0.00690
FeM1 0.75000 0.65870 0.25000 0.06000 0.00690
MgM11 0.75000 0.84716 0.75000 0.46000 0.00390
AlM11 0.75000 0.84716 0.75000 0.48000 0.00390
FeM11 0.75000 0.84716 0.75000 0.06000 0.00390
SiT1 0.03924 0.84712 0.22690 0.98500 0.00480
AlT1 0.03924 0.84712 0.22690 0.01500 0.00480
SiT2 0.03737 0.66177 0.73020 0.98500 0.00470
AlT2 0.03737 0.66177 0.73020 0.01500 0.00470
O11 0.86280 0.83790 0.12150 1.00000 0.00790
O12 0.86100 0.67700 0.64650 1.00000 0.00790
O21 0.11420 0.00970 0.30860 1.00000 0.00860
O22 0.10640 0.49700 0.80490 1.00000 0.00950
O31 0.10600 0.76600 0.00390 1.00000 0.00730
O32 0.09840 0.73990 0.49760 1.00000 0.00740

loop_
_cod_related_entry_id
_cod_related_entry_database
_cod_related_entry_code
1 AMCSD 0014549
